data_4503822
loop_
_publ_author_name
'Shattock, Tanise R.'
'Arora, Kapildev K.'
'Vishweshwar, Peddy'
'Zaworotko, Michael J.'

_publ_section_title
;
 Hierarchy of Supramolecular Synthons: Persistent Carboxylic
 Acid&#x00B7;&#x00B7;&#x00B7;Pyridine Hydrogen Bonds in Cocrystals That
 also Contain a Hydroxyl Moiety
;
_journal_issue 12
_journal_name_full 'Crystal Growth &amp; Design'
_journal_page_first 4533
_journal_paper_doi 10.1021/cg800565a
_journal_volume 8
_journal_year 2008
_chemical_formula_moiety 'C10 H8 N2, C7 H6 O3'
_chemical_formula_sum 'C17 H14 N2 O3'
_chemical_formula_weight 294.30
_chemical_melting_point '176-179 &#x00BA;C'
_chemical_name_common '1:1 Co-crystal of 3HBA + BP'
_chemical_name_systematic
;
 1:1 Co-crystal of 3-hydroxybenzoic acid and 4,4'-dipyridyl
;
_space_group_IT_number 2
_symmetry_cell_setting triclinic
_symmetry_space_group_name_Hall '-P 1'
_symmetry_space_group_name_H-M 'P -1'
_atom_sites_solution_hydrogens geom
_atom_sites_solution_primary direct
_atom_sites_solution_secondary difmap
_audit_creation_method SHELXL-97
_cell_angle_alpha 72.213(3)
_cell_angle_beta 72.678(2)
_cell_angle_gamma 86.773(3)
_cell_formula_units_Z 2
_cell_length_a 8.197(12)
_cell_length_b 8.883(12)
_cell_length_c 10.361(15)
_cell_measurement_temperature 100(2)
_cell_volume 685.3(17)
_computing_cell_refinement 'Bruker SMART'
_computing_data_collection 'Bruker SMART'
_computing_data_reduction 'Bruker SAINT'
_computing_molecular_graphics 'Bruker SHELXTL'
_computing_publication_material 'Bruker SHELXTL'
_computing_structure_refinement 'SHELXL-97 (Sheldrick, 1997)'
_computing_structure_solution 'SHELXS-97 (Sheldrick, 1990)'
_diffrn_ambient_temperature 100(2)
_diffrn_measured_fraction_theta_full 0.985
_diffrn_measured_fraction_theta_max 0.985
_diffrn_measurement_device_type 'CCD area detector'
_diffrn_measurement_method 'phi and omega scans'
_diffrn_radiation_monochromator graphite
_diffrn_radiation_source 'fine-focus sealed tube'
_diffrn_radiation_type MoK\a
_diffrn_radiation_wavelength 0.71073
_diffrn_reflns_av_R_equivalents 0.0166
_diffrn_reflns_av_sigmaI/netI 0.0361
_diffrn_reflns_limit_h_max 9
_diffrn_reflns_limit_h_min -9
_diffrn_reflns_limit_k_max 7
_diffrn_reflns_limit_k_min -10
_diffrn_reflns_limit_l_max 10
_diffrn_reflns_limit_l_min -12
_diffrn_reflns_number 3523
_diffrn_reflns_theta_full 24.71
_diffrn_reflns_theta_max 24.71
_diffrn_reflns_theta_min 2.41
_exptl_absorpt_coefficient_mu 0.100
_exptl_absorpt_correction_T_max 0.9756
_exptl_absorpt_correction_T_min 0.9519
_exptl_absorpt_correction_type multi-scan
_exptl_absorpt_process_details 'SADABS; Sheldrick, 1996'
_exptl_crystal_colour colorless
_exptl_crystal_density_diffrn 1.426
_exptl_crystal_density_method 'not measured'
_exptl_crystal_description blocks
_exptl_crystal_F_000 308
_exptl_crystal_preparation methanol
_exptl_crystal_size_max 0.50
_exptl_crystal_size_mid 0.40
_exptl_crystal_size_min 0.25
_refine_diff_density_max 0.207
_refine_diff_density_min -0.322
_refine_diff_density_rms 0.061
_refine_ls_extinction_method none
_refine_ls_goodness_of_fit_ref 1.092
_refine_ls_hydrogen_treatment constr
_refine_ls_matrix_type full
_refine_ls_number_parameters 199
_refine_ls_number_reflns 2311
_refine_ls_number_restraints 0
_refine_ls_restrained_S_all 1.092
_refine_ls_R_factor_all 0.0510
_refine_ls_R_factor_gt 0.0442
_refine_ls_shift/su_max 0.000
_refine_ls_shift/su_mean 0.000
_refine_ls_structure_factor_coef Fsqd
_refine_ls_weighting_details 'calc w=1/[\s^2^(Fo^2^)+(0.0581P)^2^+0.1781P] where P=(Fo^2^+2Fc^2^)/3'
_refine_ls_weighting_scheme calc
_refine_ls_wR_factor_gt 0.1109
_refine_ls_wR_factor_ref 0.1196
_reflns_number_gt 1998
_reflns_number_total 2311
_reflns_threshold_expression >2sigma(I)
_cod_data_source_file cg800565a_si_008.cif
_cod_data_source_block ts480d
_cod_depositor_comments
;
The following automatic conversions were performed:

'_symmetry_cell_setting' value 'Triclinic' changed to 'triclinic'
according to /home/saulius/struct/CIF-dictionaries/cif_core.dic
dictionary named 'cif_core.dic' version 2.4.1 from 2010-06-29.

Automatic conversion script
Id: cif_fix_values 1715 2011-07-08 13:25:40Z adriana 
;
_cod_original_cell_volume 685.25(17)
_cod_original_sg_symbol_H-M P-1
_cod_database_code 4503822

loop_
_symmetry_equiv_pos_as_xyz
'x, y, z'
'-x, -y, -z'

loop_
_atom_site_label
_atom_site_type_symbol
_atom_site_fract_x
_atom_site_fract_y
_atom_site_fract_z
_atom_site_U_iso_or_equiv
_atom_site_adp_type
_atom_site_occupancy
_atom_site_symmetry_multiplicity
_atom_site_calc_flag
_atom_site_refinement_flags
O1 O 0.23312(15) 0.04661(15) 1.20796(13) 0.0237(3) Uani 1 1 d .
H1O H 0.1157 0.0168 1.2408 0.028 Uiso 1 1 d R
O2 O 0.15999(16) 0.22577(16) 1.03092(14) 0.0269(4) Uani 1 1 d .
O3 O 0.70488(15) 0.55514(15) 0.76059(13) 0.0236(3) Uani 1 1 d .
H3O H 0.8297 0.5714 0.7196 0.028 Uiso 1 1 d R
C1 C 0.4520(2) 0.2181(2) 1.03080(18) 0.0178(4) Uani 1 1 d .
C2 C 0.4979(2) 0.3598(2) 0.92207(18) 0.0183(4) Uani 1 1 d .
H2 H 0.4128 0.4189 0.8852 0.022 Uiso 1 1 calc R
C3 C 0.6674(2) 0.4161(2) 0.86666(18) 0.0187(4) Uani 1 1 d .
C4 C 0.7905(2) 0.3295(2) 0.92297(19) 0.0201(4) Uani 1 1 d .
H4 H 0.9060 0.3682 0.8881 0.024 Uiso 1 1 calc R
C5 C 0.7449(2) 0.1869(2) 1.02975(19) 0.0214(4) Uani 1 1 d .
H5 H 0.8301 0.1275 1.0661 0.026 Uiso 1 1 calc R
C6 C 0.5762(2) 0.1296(2) 1.08429(19) 0.0206(4) Uani 1 1 d .
H6 H 0.5459 0.0314 1.1571 0.025 Uiso 1 1 calc R
C7 C 0.2673(2) 0.1654(2) 1.08827(19) 0.0200(4) Uani 1 1 d .
N11 N 0.05695(19) 0.61811(18) 0.64688(17) 0.0238(4) Uani 1 1 d .
N12 N 0.91041(19) 0.92642(18) 0.32586(16) 0.0223(4) Uani 1 1 d .
C11 C 0.1343(2) 0.6478(2) 0.5075(2) 0.0225(4) Uani 1 1 d .
H11 H 0.0687 0.6347 0.4498 0.027 Uiso 1 1 calc R
C12 C 0.3048(2) 0.6968(2) 0.4430(2) 0.0213(4) Uani 1 1 d .
H12 H 0.3532 0.7176 0.3435 0.026 Uiso 1 1 calc R
C13 C 0.4043(2) 0.7150(2) 0.52575(19) 0.0183(4) Uani 1 1 d .
C14 C 0.3249(2) 0.6804(2) 0.67171(19) 0.0207(4) Uani 1 1 d .
H14 H 0.3882 0.6887 0.7327 0.025 Uiso 1 1 calc R
C15 C 0.1540(2) 0.6339(2) 0.7264(2) 0.0236(4) Uani 1 1 d .
H15 H 0.1021 0.6119 0.8256 0.028 Uiso 1 1 calc R
C16 C 0.5834(2) 0.7798(2) 0.46008(19) 0.0182(4) Uani 1 1 d .
C17 C 0.6549(2) 0.8674(2) 0.52247(19) 0.0196(4) Uani 1 1 d .
H17 H 0.5937 0.8781 0.6126 0.023 Uiso 1 1 calc R
C18 C 0.8154(2) 0.9382(2) 0.45160(19) 0.0219(4) Uani 1 1 d .
H18 H 0.8611 0.9990 0.4948 0.026 Uiso 1 1 calc R
C19 C 0.8434(2) 0.8392(2) 0.2671(2) 0.0230(4) Uani 1 1 d .
H19 H 0.9093 0.8280 0.1782 0.028 Uiso 1 1 calc R
C20 C 0.6830(2) 0.7649(2) 0.33010(19) 0.0215(4) Uani 1 1 d .
H20 H 0.6409 0.7040 0.2849 0.026 Uiso 1 1 calc R

loop_
_atom_site_aniso_label
_atom_site_aniso_U_11
_atom_site_aniso_U_22
_atom_site_aniso_U_33
_atom_site_aniso_U_23
_atom_site_aniso_U_13
_atom_site_aniso_U_12
O1 0.0161(7) 0.0272(8) 0.0209(7) -0.0010(6) -0.0003(5) -0.0064(6)
O2 0.0183(7) 0.0325(8) 0.0254(7) -0.0027(6) -0.0053(6) -0.0035(6)
O3 0.0168(7) 0.0222(7) 0.0233(7) 0.0004(6) -0.0005(5) -0.0032(5)
C1 0.0175(9) 0.0199(10) 0.0153(9) -0.0081(8) -0.0009(7) -0.0022(7)
C2 0.0176(9) 0.0208(10) 0.0166(9) -0.0072(8) -0.0034(7) 0.0009(7)
C3 0.0190(9) 0.0179(9) 0.0169(9) -0.0067(7) 0.0000(7) -0.0022(7)
C4 0.0144(9) 0.0230(10) 0.0217(10) -0.0086(8) -0.0010(7) -0.0022(7)
C5 0.0170(9) 0.0242(10) 0.0219(10) -0.0062(8) -0.0050(8) 0.0029(8)
C6 0.0218(10) 0.0198(10) 0.0174(9) -0.0048(8) -0.0021(8) -0.0017(8)
C7 0.0192(10) 0.0223(10) 0.0186(9) -0.0086(8) -0.0033(8) 0.0003(8)
N11 0.0190(8) 0.0203(9) 0.0265(9) -0.0033(7) -0.0017(7) -0.0033(7)
N12 0.0178(8) 0.0207(9) 0.0224(8) -0.0014(7) -0.0024(7) 0.0005(6)
C11 0.0220(10) 0.0194(10) 0.0253(10) -0.0049(8) -0.0073(8) -0.0024(8)
C12 0.0206(10) 0.0202(10) 0.0203(9) -0.0051(8) -0.0024(8) -0.0017(8)
C13 0.0175(9) 0.0129(9) 0.0215(10) -0.0042(7) -0.0025(8) 0.0009(7)
C14 0.0200(10) 0.0196(10) 0.0204(10) -0.0036(8) -0.0051(8) -0.0010(8)
C15 0.0217(10) 0.0223(10) 0.0211(10) -0.0023(8) -0.0014(8) -0.0043(8)
C16 0.0169(9) 0.0140(9) 0.0196(9) -0.0008(7) -0.0036(7) 0.0003(7)
C17 0.0177(9) 0.0204(10) 0.0170(9) -0.0035(7) -0.0022(7) 0.0002(8)
C18 0.0193(10) 0.0204(10) 0.0238(10) -0.0044(8) -0.0053(8) -0.0002(8)
C19 0.0187(10) 0.0248(11) 0.0208(10) -0.0047(8) -0.0014(8) 0.0030(8)
C20 0.0210(10) 0.0207(10) 0.0210(10) -0.0064(8) -0.0034(8) 0.0011(8)

loop_
_atom_type_symbol
_atom_type_description
_atom_type_scat_dispersion_real
_atom_type_scat_dispersion_imag
_atom_type_scat_source
C C 0.0033 0.0016 'International Tables Vol C Tables 4.2.6.8 and 6.1.1.4'
H H 0.0000 0.0000 'International Tables Vol C Tables 4.2.6.8 and 6.1.1.4'
N N 0.0061 0.0033 'International Tables Vol C Tables 4.2.6.8 and 6.1.1.4'
O O 0.0106 0.0060 'International Tables Vol C Tables 4.2.6.8 and 6.1.1.4'

loop_
_geom_angle_atom_site_label_1
_geom_angle_atom_site_label_2
_geom_angle_atom_site_label_3
_geom_angle
C7 O1 H1O 110.5
C3 O3 H3O 109.7
C2 C1 C6 120.13(16)
C2 C1 C7 118.17(16)
C6 C1 C7 121.70(16)
C1 C2 C3 120.57(16)
C1 C2 H2 119.7
C3 C2 H2 119.7
O3 C3 C2 118.06(15)
O3 C3 C4 122.80(16)
C2 C3 C4 119.13(16)
C5 C4 C3 120.14(16)
C5 C4 H4 119.9
C3 C4 H4 119.9
C4 C5 C6 120.86(17)
C4 C5 H5 119.6
C6 C5 H5 119.6
C5 C6 C1 119.12(16)
C5 C6 H6 120.4
C1 C6 H6 120.4
O2 C7 O1 123.66(16)
O2 C7 C1 123.32(16)
O1 C7 C1 113.02(15)
C11 N11 C15 116.83(16)
C18 N12 C19 117.01(16)
N11 C11 C12 123.64(17)
N11 C11 H11 118.2
C12 C11 H11 118.2
C11 C12 C13 119.28(18)
C11 C12 H12 120.4
C13 C12 H12 120.4
C12 C13 C14 117.17(17)
C12 C13 C16 121.21(17)
C14 C13 C16 121.47(16)
C15 C14 C13 119.50(17)
C15 C14 H14 120.2
C13 C14 H14 120.2
N11 C15 C14 123.55(18)
N11 C15 H15 118.2
C14 C15 H15 118.2
C20 C16 C17 117.15(17)
C20 C16 C13 121.81(17)
C17 C16 C13 120.91(17)
C18 C17 C16 119.17(17)
C18 C17 H17 120.4
C16 C17 H17 120.4
N12 C18 C17 123.93(18)
N12 C18 H18 118.0
C17 C18 H18 118.0
N12 C19 C20 122.99(18)
N12 C19 H19 118.5
C20 C19 H19 118.5
C19 C20 C16 119.72(18)
C19 C20 H20 120.1
C16 C20 H20 120.1

loop_
_geom_bond_atom_site_label_1
_geom_bond_atom_site_label_2
_geom_bond_distance
O1 C7 1.325(2)
O1 H1O 0.9435
O2 C7 1.216(2)
O3 C3 1.357(2)
O3 H3O 0.9841
C1 C2 1.390(3)
C1 C6 1.393(3)
C1 C7 1.496(3)
C2 C3 1.392(2)
C2 H2 0.9500
C3 C4 1.393(2)
C4 C5 1.385(3)
C4 H4 0.9500
C5 C6 1.389(3)
C5 H5 0.9500
C6 H6 0.9500
N11 C11 1.341(2)
N11 C15 1.343(2)
N12 C18 1.336(2)
N12 C19 1.345(3)
C11 C12 1.386(3)
C11 H11 0.9500
C12 C13 1.394(3)
C12 H12 0.9500
C13 C14 1.399(3)
C13 C16 1.486(2)
C14 C15 1.380(3)
C14 H14 0.9500
C15 H15 0.9500
C16 C20 1.393(3)
C16 C17 1.397(3)
C17 C18 1.379(2)
C17 H17 0.9500
C18 H18 0.9500
C19 C20 1.384(3)
C19 H19 0.9500
C20 H20 0.9500

loop_
_geom_hbond_atom_site_label_D
_geom_hbond_atom_site_label_H
_geom_hbond_atom_site_label_A
_geom_hbond_distance_DH
_geom_hbond_distance_HA
_geom_hbond_distance_DA
_geom_hbond_angle_DHA
_geom_hbond_site_symmetry_A
O1 H1O N12 0.94 1.76 2.6881(19) 168.0 1_446
O3 H3O N11 0.98 1.81 2.7898(19) 175.0 1_655

loop_
_geom_torsion_atom_site_label_1
_geom_torsion_atom_site_label_2
_geom_torsion_atom_site_label_3
_geom_torsion_atom_site_label_4
_geom_torsion
C6 C1 C2 C3 -0.8(3)
C7 C1 C2 C3 178.66(16)
C1 C2 C3 O3 179.98(17)
C1 C2 C3 C4 -0.9(3)
O3 C3 C4 C5 -178.97(17)
C2 C3 C4 C5 1.9(3)
C3 C4 C5 C6 -1.3(3)
C4 C5 C6 C1 -0.4(3)
C2 C1 C6 C5 1.4(3)
C7 C1 C6 C5 -178.01(17)
C2 C1 C7 O2 12.1(3)
C6 C1 C7 O2 -168.42(18)
C2 C1 C7 O1 -167.79(16)
C6 C1 C7 O1 11.7(3)
C15 N11 C11 C12 -1.6(3)
N11 C11 C12 C13 0.8(3)
C11 C12 C13 C14 0.7(3)
C11 C12 C13 C16 -174.90(16)
C12 C13 C14 C15 -1.4(3)
C16 C13 C14 C15 174.22(16)
C11 N11 C15 C14 0.9(3)
C13 C14 C15 N11 0.6(3)
C12 C13 C16 C20 -26.9(3)
C14 C13 C16 C20 157.67(17)
C12 C13 C16 C17 148.91(18)
C14 C13 C16 C17 -26.5(3)
C20 C16 C17 C18 2.1(2)
C13 C16 C17 C18 -173.86(16)
C19 N12 C18 C17 -0.3(3)
C16 C17 C18 N12 -1.2(3)
C18 N12 C19 C20 0.8(3)
N12 C19 C20 C16 0.3(3)
C17 C16 C20 C19 -1.7(3)
C13 C16 C20 C19 174.24(16)

loop_
_cod_related_entry_id
_cod_related_entry_database
_cod_related_entry_code
1 ChemSpider 30661361
